data_2213558
loop_
_publ_author_name
'Hoong-Kun Fun'
'Shea-Lin Ng'
'Miao Ye'
'Jian-Hua Xu'

_publ_section_title 4,5,7-Trichloro-6-(2,4-dimethylthiazol-5-yl)-2-(3-hydroxypropyl)isoindole-1,3-dione
_journal_coeditor_code SJ2272
_journal_issue 5
_journal_name_full 'Acta Crystallographica Section E'
_journal_page_first o2148
_journal_page_last o2150
_journal_paper_doi 10.1107/S1600536807015115
_journal_volume 63
_journal_year 2007
_chemical_formula_iupac 'C16 H13 Cl3 N2 O3 S'
_chemical_formula_moiety 'C16 H13 Cl3 N2 O3 S'
_chemical_formula_sum 'C16 H13 Cl3 N2 O3 S'
_chemical_formula_weight 419.69
_chemical_name_systematic
;
4,5,7-Trichloro-6-(2,4-dimethylthiazol-5-yl)-2-(3-hydroxypropyl)isoindole-
1,3-dione
;
_space_group_IT_number 2
_symmetry_cell_setting triclinic
_symmetry_space_group_name_Hall '-P 1'
_symmetry_space_group_name_H-M 'P -1'
_atom_sites_solution_hydrogens geom
_atom_sites_solution_primary direct
_atom_sites_solution_secondary difmap
_audit_creation_method SHELXL-97
_cell_angle_alpha 101.869(3)
_cell_angle_beta 98.002(3)
_cell_angle_gamma 103.406(3)
_cell_formula_units_Z 2
_cell_length_a 7.2134(3)
_cell_length_b 10.2368(5)
_cell_length_c 12.5457(5)
_cell_measurement_reflns_used 3172
_cell_measurement_temperature 100.00(10)
_cell_measurement_theta_max 27.50
_cell_measurement_theta_min 2.11
_cell_volume 864.73(7)
_computing_cell_refinement APEX2
_computing_data_collection 'APEX2 (Bruker, 2005)'
_computing_data_reduction 'SAINT (Bruker, 2005)'
_computing_molecular_graphics SHELXTL
_computing_publication_material
;
SHELXTL, PARST (Nardelli, 1995) and PLATON (Spek, 2003)
;
_computing_structure_refinement SHELXTL
_computing_structure_solution 'SHELXTL (Sheldrick, 1998)'
_diffrn_ambient_temperature 297(2)
_diffrn_detector_area_resol_mean 8.33
_diffrn_measured_fraction_theta_full 0.977
_diffrn_measured_fraction_theta_max 0.977
_diffrn_measurement_device_type
;
Bruker SMART APEX2 CCD area-detector
;
_diffrn_measurement_method \w
_diffrn_radiation_monochromator graphite
_diffrn_radiation_source 'fine-focus sealed tube'
_diffrn_radiation_type MoK\a
_diffrn_radiation_wavelength 0.71073
_diffrn_reflns_av_R_equivalents 0.0364
_diffrn_reflns_av_sigmaI/netI 0.0420
_diffrn_reflns_limit_h_max 9
_diffrn_reflns_limit_h_min -9
_diffrn_reflns_limit_k_max 12
_diffrn_reflns_limit_k_min -13
_diffrn_reflns_limit_l_max 16
_diffrn_reflns_limit_l_min -16
_diffrn_reflns_number 11106
_diffrn_reflns_theta_full 27.50
_diffrn_reflns_theta_max 27.50
_diffrn_reflns_theta_min 2.11
_diffrn_standards_number 0
_exptl_absorpt_coefficient_mu 0.670
_exptl_absorpt_correction_T_max 0.9546
_exptl_absorpt_correction_T_min 0.8382
_exptl_absorpt_correction_type multi-scan
_exptl_absorpt_process_details '(SADABS; Bruker, 2005)'
_exptl_crystal_colour colourless
_exptl_crystal_density_diffrn 1.612
_exptl_crystal_density_method 'not measured'
_exptl_crystal_description Plate
_exptl_crystal_F_000 428
_exptl_crystal_size_max 0.30
_exptl_crystal_size_mid 0.16
_exptl_crystal_size_min 0.07
_refine_diff_density_max 0.414
_refine_diff_density_min -0.370
_refine_ls_extinction_method none
_refine_ls_goodness_of_fit_ref 1.064
_refine_ls_hydrogen_treatment mixed
_refine_ls_matrix_type full
_refine_ls_number_parameters 232
_refine_ls_number_reflns 3884
_refine_ls_number_restraints 0
_refine_ls_restrained_S_all 1.064
_refine_ls_R_factor_all 0.0514
_refine_ls_R_factor_gt 0.0386
_refine_ls_shift/su_max 0.000
_refine_ls_shift/su_mean 0.000
_refine_ls_structure_factor_coef Fsqd
_refine_ls_weighting_details 'calc w=1/[\s^2^(Fo^2^)+(0.0519P)^2^+0.1578P] where P=(Fo^2^+2Fc^2^)/3'
_refine_ls_weighting_scheme calc
_refine_ls_wR_factor_gt 0.0931
_refine_ls_wR_factor_ref 0.1010
_reflns_number_gt 3113
_reflns_number_total 3884
_reflns_threshold_expression I>2\s(I)
_cod_data_source_file sj2272.cif
_cod_data_source_block I
_cod_depositor_comments
;
The following automatic conversions were performed:
'_symmetry_cell_setting' value 'Triclinic' changed to 'triclinic'
according to '/home/saulius/struct/CIF-dictionaries/cif_core.dic'
dictionary named 'cif_core.dic' version 2.4.1 from 2010-06-29.

Automatic conversion script
Id: cif_fix_enum 1527 2010-12-29 10:47:43Z saulius 

The following automatic conversions were performed:

'_symmetry_cell_setting' value 'Triclinic' changed to 'triclinic'
according to /home/saulius/struct/CIF-dictionaries/cif_core.dic
dictionary named 'cif_core.dic' version 2.4.1 from 2010-06-29.

Automatic conversion script
Id: cif_fix_values 1715 2011-07-08 13:25:40Z adriana 
;
_cod_database_code 2213558
_cod_database_fobs_code 2213558

loop_
_symmetry_equiv_pos_as_xyz
'x, y, z'
'-x, -y, -z'

loop_
_atom_site_type_symbol
_atom_site_label
_atom_site_fract_x
_atom_site_fract_y
_atom_site_fract_z
_atom_site_U_iso_or_equiv
_atom_site_adp_type
_atom_site_calc_flag
_atom_site_refinement_flags
_atom_site_occupancy
S S1 0.39192(9) 0.22297(6) 0.59537(5) 0.02666(16) Uani d . 1
Cl Cl1 0.80945(8) 0.39090(5) 1.08700(4) 0.02048(14) Uani d . 1
Cl Cl2 0.76628(8) 0.21253(5) 0.84712(5) 0.02261(14) Uani d . 1
Cl Cl3 0.54965(9) 0.60946(6) 0.67640(5) 0.02916(16) Uani d . 1
O O1 0.6231(2) 0.86339(15) 0.88687(13) 0.0243(4) Uani d . 1
O O2 0.7640(2) 0.68644(16) 1.18491(13) 0.0250(4) Uani d . 1
N N1 0.6649(3) 0.2273(2) 0.48570(16) 0.0250(4) Uani d . 1
N N2 0.6994(3) 0.80654(18) 1.05293(15) 0.0195(4) Uani d . 1
C C1 0.4803(4) 0.1701(2) 0.47794(19) 0.0251(5) Uani d . 1
C C2 0.7471(3) 0.3182(2) 0.5882(2) 0.0249(5) Uani d . 1
C C3 0.6223(3) 0.3288(2) 0.65891(19) 0.0216(5) Uani d . 1
C C4 0.6616(3) 0.4189(2) 0.77197(18) 0.0188(4) Uani d . 1
C C5 0.7239(3) 0.3737(2) 0.86576(18) 0.0181(4) Uani d . 1
C C6 0.7496(3) 0.4539(2) 0.97403(18) 0.0172(4) Uani d . 1
C C7 0.7227(3) 0.5855(2) 0.98646(18) 0.0175(4) Uani d . 1
C C8 0.7352(3) 0.6936(2) 1.08954(19) 0.0195(5) Uani d . 1
C C9 0.6587(3) 0.7812(2) 0.93780(19) 0.0194(5) Uani d . 1
C C10 0.6704(3) 0.6357(2) 0.89525(18) 0.0177(4) Uani d . 1
C C11 0.6343(3) 0.5530(2) 0.78891(18) 0.0196(4) Uani d . 1
C C12 0.3510(4) 0.0649(2) 0.3787(2) 0.0302(6) Uani d . 1
H H12A 0.4003 0.0770 0.3131 0.045 Uiso calc R 1
H H12B 0.2220 0.0768 0.3717 0.045 Uiso calc R 1
H H12C 0.3475 -0.0265 0.3875 0.045 Uiso calc R 1
C C13 0.9563(3) 0.3950(3) 0.6136(2) 0.0322(6) Uani d . 1
H H13A 1.0108 0.4008 0.6893 0.048 Uiso calc R 1
H H13B 0.9694 0.4867 0.6030 0.048 Uiso calc R 1
H H13C 1.0239 0.3471 0.5649 0.048 Uiso calc R 1
C C14 0.6987(3) 0.9363(2) 1.12924(19) 0.0220(5) Uani d . 1
H H14A 0.6779 0.9178 1.2000 0.026 Uiso calc R 1
H H14B 0.5907 0.9682 1.0994 0.026 Uiso calc R 1
C C15 0.8852(4) 1.0510(2) 1.1486(2) 0.0253(5) Uani d . 1
H H15A 0.8936 1.0842 1.0819 0.030 Uiso calc R 1
H H15B 0.9962 1.0149 1.1649 0.030 Uiso calc R 1
C C16 0.8898(4) 1.1702(2) 1.24496(19) 0.0273(5) Uani d . 1
H H16A 1.0006 1.2478 1.2507 0.033 Uiso calc R 1
H H16B 0.7726 1.2005 1.2322 0.033 Uiso calc R 1
O O3 0.9032(3) 1.12561(19) 1.34439(15) 0.0348(4) Uani d . 1
H H3A 0.823(6) 1.167(4) 1.387(3) 0.082(13) Uiso d . 1

loop_
_atom_site_aniso_label
_atom_site_aniso_U_11
_atom_site_aniso_U_22
_atom_site_aniso_U_33
_atom_site_aniso_U_12
_atom_site_aniso_U_13
_atom_site_aniso_U_23
S1 0.0291(3) 0.0261(3) 0.0210(3) 0.0067(2) 0.0039(2) -0.0008(2)
Cl1 0.0242(3) 0.0219(3) 0.0176(3) 0.0092(2) 0.0029(2) 0.0072(2)
Cl2 0.0281(3) 0.0175(2) 0.0228(3) 0.0106(2) 0.0029(2) 0.0025(2)
Cl3 0.0472(4) 0.0245(3) 0.0173(3) 0.0150(3) 0.0007(2) 0.0063(2)
O1 0.0303(9) 0.0210(8) 0.0252(9) 0.0108(7) 0.0078(7) 0.0078(7)
O2 0.0323(9) 0.0265(8) 0.0174(9) 0.0120(7) 0.0047(7) 0.0032(7)
N1 0.0364(12) 0.0282(10) 0.0144(10) 0.0167(9) 0.0041(8) 0.0054(8)
N2 0.0257(10) 0.0166(8) 0.0175(10) 0.0087(7) 0.0061(8) 0.0022(7)
C1 0.0403(14) 0.0198(11) 0.0184(12) 0.0141(10) 0.0043(10) 0.0056(9)
C2 0.0309(13) 0.0249(11) 0.0212(13) 0.0130(10) 0.0036(10) 0.0053(9)
C3 0.0300(12) 0.0189(10) 0.0174(12) 0.0113(9) 0.0034(9) 0.0034(9)
C4 0.0194(10) 0.0209(10) 0.0165(11) 0.0074(8) 0.0038(9) 0.0029(8)
C5 0.0186(10) 0.0148(9) 0.0214(12) 0.0062(8) 0.0038(9) 0.0037(8)
C6 0.0158(10) 0.0205(10) 0.0165(11) 0.0060(8) 0.0031(8) 0.0061(8)
C7 0.0166(10) 0.0184(10) 0.0171(11) 0.0060(8) 0.0035(8) 0.0022(8)
C8 0.0183(10) 0.0189(10) 0.0221(13) 0.0059(8) 0.0069(9) 0.0039(9)
C9 0.0205(11) 0.0180(10) 0.0212(12) 0.0072(8) 0.0076(9) 0.0035(9)
C10 0.0189(10) 0.0168(10) 0.0192(12) 0.0073(8) 0.0053(9) 0.0048(8)
C11 0.0241(11) 0.0204(10) 0.0170(11) 0.0091(9) 0.0051(9) 0.0064(8)
C12 0.0444(15) 0.0250(12) 0.0193(13) 0.0117(11) -0.0013(11) 0.0033(9)
C13 0.0273(13) 0.0473(15) 0.0224(13) 0.0128(11) 0.0067(10) 0.0051(11)
C14 0.0273(12) 0.0186(10) 0.0206(12) 0.0093(9) 0.0082(9) 0.0002(9)
C15 0.0301(12) 0.0228(11) 0.0251(13) 0.0095(10) 0.0102(10) 0.0046(9)
C16 0.0345(13) 0.0231(11) 0.0225(13) 0.0069(10) 0.0053(10) 0.0028(9)
O3 0.0433(11) 0.0406(10) 0.0245(10) 0.0215(9) 0.0068(8) 0.0050(8)

loop_
_atom_type_symbol
_atom_type_description
_atom_type_scat_dispersion_real
_atom_type_scat_dispersion_imag
_atom_type_scat_source
C C 0.0033 0.0016 'International Tables Vol C Tables 4.2.6.8 and 6.1.1.4'
H H 0.0000 0.0000 'International Tables Vol C Tables 4.2.6.8 and 6.1.1.4'
N N 0.0061 0.0033 'International Tables Vol C Tables 4.2.6.8 and 6.1.1.4'
O O 0.0106 0.0060 'International Tables Vol C Tables 4.2.6.8 and 6.1.1.4'
Cl Cl 0.1484 0.1585 'International Tables Vol C Tables 4.2.6.8 and 6.1.1.4'
S S 0.1246 0.1234 'International Tables Vol C Tables 4.2.6.8 and 6.1.1.4'

loop_
_geom_angle_atom_site_label_1
_geom_angle_atom_site_label_2
_geom_angle_atom_site_label_3
_geom_angle
C1 S1 C3 89.35(11)
C1 N1 C2 111.9(2)
C9 N2 C8 112.84(18)
C9 N2 C14 124.28(18)
C8 N2 C14 122.85(19)
N1 C1 C12 125.0(2)
N1 C1 S1 114.21(18)
C12 C1 S1 120.80(19)
C3 C2 N1 114.5(2)
C3 C2 C13 125.2(2)
N1 C2 C13 120.3(2)
C2 C3 C4 128.1(2)
C2 C3 S1 110.08(17)
C4 C3 S1 121.77(17)
C5 C4 C11 118.1(2)
C5 C4 C3 121.45(19)
C11 C4 C3 120.50(19)
C6 C5 C4 122.36(19)
C6 C5 Cl2 118.64(17)
C4 C5 Cl2 118.98(16)
C7 C6 C5 117.39(19)
C7 C6 Cl1 121.38(17)
C5 C6 Cl1 121.23(16)
C6 C7 C10 121.5(2)
C6 C7 C8 130.1(2)
C10 C7 C8 108.30(18)
O2 C8 N2 125.9(2)
O2 C8 C7 128.7(2)
N2 C8 C7 105.43(18)
O1 C9 N2 124.9(2)
O1 C9 C10 129.5(2)
N2 C9 C10 105.56(18)
C11 C10 C7 120.66(19)
C11 C10 C9 131.5(2)
C7 C10 C9 107.77(18)
C10 C11 C4 119.8(2)
C10 C11 Cl3 120.85(17)
C4 C11 Cl3 119.32(17)
C1 C12 H12A 109.5
C1 C12 H12B 109.5
H12A C12 H12B 109.5
C1 C12 H12C 109.5
H12A C12 H12C 109.5
H12B C12 H12C 109.5
C2 C13 H13A 109.5
C2 C13 H13B 109.5
H13A C13 H13B 109.5
C2 C13 H13C 109.5
H13A C13 H13C 109.5
H13B C13 H13C 109.5
N2 C14 C15 113.65(18)
N2 C14 H14A 108.8
C15 C14 H14A 108.8
N2 C14 H14B 108.8
C15 C14 H14B 108.8
H14A C14 H14B 107.7
C14 C15 C16 110.27(19)
C14 C15 H15A 109.6
C16 C15 H15A 109.6
C14 C15 H15B 109.6
C16 C15 H15B 109.6
H15A C15 H15B 108.1
O3 C16 C15 109.26(19)
O3 C16 H16A 109.8
C15 C16 H16A 109.8
O3 C16 H16B 109.8
C15 C16 H16B 109.8
H16A C16 H16B 108.3
C16 O3 H3A 106(2)

loop_
_geom_bond_atom_site_label_1
_geom_bond_atom_site_label_2
_geom_bond_distance
S1 C1 1.721(2)
S1 C3 1.736(2)
Cl1 C6 1.716(2)
Cl2 C5 1.722(2)
Cl3 C11 1.720(2)
O1 C9 1.207(3)
O2 C8 1.206(3)
N1 C1 1.306(3)
N1 C2 1.382(3)
N2 C9 1.390(3)
N2 C8 1.392(3)
N2 C14 1.471(3)
C1 C12 1.496(3)
C2 C3 1.355(3)
C2 C13 1.487(3)
C3 C4 1.474(3)
C4 C5 1.405(3)
C4 C11 1.409(3)
C5 C6 1.398(3)
C6 C7 1.385(3)
C7 C10 1.389(3)
C7 C8 1.496(3)
C9 C10 1.502(3)
C10 C11 1.379(3)
C12 H12A 0.9600
C12 H12B 0.9600
C12 H12C 0.9600
C13 H13A 0.9600
C13 H13B 0.9600
C13 H13C 0.9600
C14 C15 1.519(3)
C14 H14A 0.9700
C14 H14B 0.9700
C15 C16 1.521(3)
C15 H15A 0.9700
C15 H15B 0.9700
C16 O3 1.412(3)
C16 H16A 0.9700
C16 H16B 0.9700
O3 H3A 0.95(4)

loop_
_geom_hbond_atom_site_label_D
_geom_hbond_atom_site_label_H
_geom_hbond_atom_site_label_A
_geom_hbond_site_symmetry_A
_geom_hbond_distance_DH
_geom_hbond_distance_HA
_geom_hbond_distance_DA
_geom_hbond_angle_DHA
_geom_hbond_publ_flag
C14 H14A O2 1_555 0.97 2.56 2.908(3) 101 y
C14 H14A O3 1_555 0.97 2.54 2.938(3) 105 y
O3 H3A N1 1_566 0.95(4) 1.90(4) 2.846(3) 171(4) y
C12 H12B O3 1_444 0.96 2.46 3.415(4) 174 y
C13 H13A O2 2_767 0.96 2.54 3.374(3) 145 y
C14 H14B O1 2_677 0.97 2.56 3.447(3) 152 y
C12 H12C Cg1 2_656 0.96 2.67 3.616(2) 167 y

loop_
_geom_torsion_atom_site_label_1
_geom_torsion_atom_site_label_2
_geom_torsion_atom_site_label_3
_geom_torsion_atom_site_label_4
_geom_torsion
C2 N1 C1 C12 -178.6(2)
C2 N1 C1 S1 0.1(3)
C3 S1 C1 N1 -0.38(18)
C3 S1 C1 C12 178.39(19)
C1 N1 C2 C3 0.4(3)
C1 N1 C2 C13 -179.6(2)
N1 C2 C3 C4 -177.9(2)
C13 C2 C3 C4 2.1(4)
N1 C2 C3 S1 -0.7(3)
C13 C2 C3 S1 179.3(2)
C1 S1 C3 C2 0.59(18)
C1 S1 C3 C4 177.98(19)
C2 C3 C4 C5 -90.8(3)
S1 C3 C4 C5 92.3(2)
C2 C3 C4 C11 90.2(3)
S1 C3 C4 C11 -86.7(2)
C11 C4 C5 C6 3.3(3)
C3 C4 C5 C6 -175.7(2)
C11 C4 C5 Cl2 -177.82(16)
C3 C4 C5 Cl2 3.2(3)
C4 C5 C6 C7 -3.9(3)
Cl2 C5 C6 C7 177.27(15)
C4 C5 C6 Cl1 175.39(16)
Cl2 C5 C6 Cl1 -3.5(3)
C5 C6 C7 C10 0.6(3)
Cl1 C6 C7 C10 -178.69(16)
C5 C6 C7 C8 178.6(2)
Cl1 C6 C7 C8 -0.7(3)
C9 N2 C8 O2 -176.0(2)
C14 N2 C8 O2 2.1(3)
C9 N2 C8 C7 2.1(2)
C14 N2 C8 C7 -179.88(18)
C6 C7 C8 O2 -3.4(4)
C10 C7 C8 O2 174.8(2)
C6 C7 C8 N2 178.6(2)
C10 C7 C8 N2 -3.2(2)
C8 N2 C9 O1 -180.0(2)
C14 N2 C9 O1 2.0(3)
C8 N2 C9 C10 -0.3(2)
C14 N2 C9 C10 -178.28(18)
C6 C7 C10 C11 3.2(3)
C8 C7 C10 C11 -175.18(19)
C6 C7 C10 C9 -178.53(18)
C8 C7 C10 C9 3.0(2)
O1 C9 C10 C11 -4.2(4)
N2 C9 C10 C11 176.2(2)
O1 C9 C10 C7 177.9(2)
N2 C9 C10 C7 -1.8(2)
C7 C10 C11 C4 -3.8(3)
C9 C10 C11 C4 178.5(2)
C7 C10 C11 Cl3 174.42(16)
C9 C10 C11 Cl3 -3.3(3)
C5 C4 C11 C10 0.6(3)
C3 C4 C11 C10 179.6(2)
C5 C4 C11 Cl3 -177.66(16)
C3 C4 C11 Cl3 1.4(3)
C9 N2 C14 C15 -81.7(3)
C8 N2 C14 C15 100.5(2)
N2 C14 C15 C16 -168.55(19)
C14 C15 C16 O3 66.8(3)

loop_
_cod_related_entry_id
_cod_related_entry_database
_cod_related_entry_code
1 ChemSpider 21124601
